data_4111000
loop_
_publ_author_name
'Natalie E. Mansfield'
'Joanna Grundy'
'Martyn P. Coles'
'Anthony G. Avent'
'Peter B. Hitchcock'

_publ_section_title
;
 A Conformational Study of Phospha(III)- and Phospha(V)-guanidine
 Compounds
;
_journal_name_full 'Journal of the American Chemical Society'
_journal_page_first 13879
_journal_page_last 13893
_journal_paper_doi 10.1021/ja064212t
_journal_volume 128
_journal_year 2006
_chemical_compound_source 'synthesis as described'
_chemical_formula_moiety 'C25 H33 N2 P S'
_chemical_formula_sum 'C25 H33 N2 P S'
_chemical_formula_weight 424.56
_chemical_name_common '[Ph2P(S){C(Ncy)(NHcy)}]'
_space_group_IT_number 14
_symmetry_cell_setting monoclinic
_symmetry_Int_Tables_number 14
_symmetry_space_group_name_Hall '-P 2ybc'
_symmetry_space_group_name_H-M 'P 1 21/c 1'
_atom_sites_solution_hydrogens geom
_atom_sites_solution_primary direct
_atom_sites_solution_secondary difmap
_audit_conform_dict_location ftp://ftp.iucr.org/pub/cif_core.dic
_audit_conform_dict_name cif_core.dic
_audit_conform_dict_version 2.2
_audit_creation_date 2003-09-16T11:39:47-00:00
_audit_creation_method 'WinGX routine CIF_UPDATE'
_cell_angle_alpha 90
_cell_angle_beta 100.495(1)
_cell_angle_gamma 90
_cell_formula_units_Z 4
_cell_length_a 14.3934(2)
_cell_length_b 9.6078(2)
_cell_length_c 17.3407(3)
_cell_measurement_reflns_used 19926
_cell_measurement_temperature 173(2)
_cell_measurement_theta_max 25.028
_cell_measurement_theta_min 3.705
_cell_measurement_wavelength 0.71073
_cell_volume 2357.91(7)
_computing_cell_refinement 'HKL Scalepack (Otwinowski & Minor 1997)'
_computing_data_collection 'Collect (Nonius BV, 1997-2000)'
_computing_data_reduction 'HKL Denzo and Scalepack (Otwinowski & Minor 1997)'
_computing_molecular_graphics 'Ortep-3 for Windows (Farrugia, 1997)'
_computing_publication_material 'WinGX publication routines (Farrugia, 1999)'
_computing_structure_refinement 'SHELXL-97 (Sheldrick, 1997)'
_computing_structure_solution 'SHELXS-97 (Sheldrick, 1997)'
_diffrn_ambient_temperature 173(2)
_diffrn_detector 'CCD plate'
_diffrn_measured_fraction_theta_full 0.987
_diffrn_measured_fraction_theta_max 0.987
_diffrn_measurement_device '95mm CCD camera on \k-goniostat'
_diffrn_measurement_device_type KappaCCD
_diffrn_measurement_method 'CCD rotation images, thick slices'
_diffrn_orient_matrix_type 'by Nonius Collect from scalepack cell'
_diffrn_orient_matrix_UB_11 0.394403E-1
_diffrn_orient_matrix_UB_12 -0.793557E-1
_diffrn_orient_matrix_UB_13 0.248378E-1
_diffrn_orient_matrix_UB_21 -0.47304E-1
_diffrn_orient_matrix_UB_22 -0.673292E-1
_diffrn_orient_matrix_UB_23 -0.282098E-1
_diffrn_orient_matrix_UB_31 0.346323E-1
_diffrn_orient_matrix_UB_32 -0.15919E-2
_diffrn_orient_matrix_UB_33 -0.450221E-1
_diffrn_radiation_monochromator graphite
_diffrn_radiation_probe x-ray
_diffrn_radiation_type MoK\a
_diffrn_radiation_wavelength 0.71073
_diffrn_reflns_av_R_equivalents 0.0653
_diffrn_reflns_av_unetI/netI 0.0356
_diffrn_reflns_limit_h_max 17
_diffrn_reflns_limit_h_min -16
_diffrn_reflns_limit_k_max 11
_diffrn_reflns_limit_k_min -10
_diffrn_reflns_limit_l_max 20
_diffrn_reflns_limit_l_min -19
_diffrn_reflns_number 23714
_diffrn_reflns_theta_full 25.03
_diffrn_reflns_theta_max 25.03
_diffrn_reflns_theta_min 3.93
_diffrn_source 'Enraf Nonius FR590'
_exptl_absorpt_coefficient_mu 0.219
_exptl_absorpt_correction_type none
_exptl_crystal_colour colourless
_exptl_crystal_density_diffrn 1.196
_exptl_crystal_description prism
_exptl_crystal_F_000 912
_exptl_crystal_size_max 0.35
_exptl_crystal_size_mid 0.3
_exptl_crystal_size_min 0.25
_refine_diff_density_max 0.292
_refine_diff_density_min -0.267
_refine_diff_density_rms 0.039
_refine_ls_extinction_method none
_refine_ls_goodness_of_fit_ref 1.031
_refine_ls_hydrogen_treatment mixed
_refine_ls_matrix_type full
_refine_ls_number_parameters 266
_refine_ls_number_reflns 4118
_refine_ls_number_restraints 0
_refine_ls_restrained_S_all 1.031
_refine_ls_R_factor_all 0.0435
_refine_ls_R_factor_gt 0.0352
_refine_ls_shift/su_max 0
_refine_ls_shift/su_mean 0
_refine_ls_structure_factor_coef Fsqd
_refine_ls_weighting_details 'calc w=1/[\s^2^(Fo^2^)+(0.0288P)^2^+1.3403P] where P=(Fo^2^+2Fc^2^)/3'
_refine_ls_weighting_scheme calc
_refine_ls_wR_factor_gt 0.0823
_refine_ls_wR_factor_ref 0.0865
_reflns_number_gt 3539
_reflns_number_total 4118
_reflns_threshold_expression >2sigma(I)
_cod_data_source_file ja064212tsi20060615_042934.cif
_cod_data_source_block sep1203
_cod_database_code 4111000

loop_
_symmetry_equiv_pos_as_xyz
'x, y, z'
'-x, y+1/2, -z+1/2'
'-x, -y, -z'
'x, -y-1/2, z-1/2'

loop_
_atom_site_label
_atom_site_type_symbol
_atom_site_fract_x
_atom_site_fract_y
_atom_site_fract_z
_atom_site_U_iso_or_equiv
_atom_site_adp_type
_atom_site_occupancy
_atom_site_symmetry_multiplicity
_atom_site_calc_flag
_atom_site_refinement_flags
S S 0.44431(3) 0.32344(5) 0.29501(3) 0.03148(13) Uani 1 1 d .
P P 0.35926(3) 0.30587(4) 0.19395(2) 0.02108(12) Uani 1 1 d .
N1 N 0.27960(11) 0.10797(15) 0.26877(9) 0.0296(3) Uani 1 1 d .
H1N H 0.3235(14) 0.147(2) 0.3040(11) 0.032(5) Uiso 1 1 d .
N2 N 0.22439(10) 0.09262(14) 0.13599(8) 0.0263(3) Uani 1 1 d .
C1 C 0.28955(11) 0.46074(17) 0.16769(9) 0.0235(4) Uani 1 1 d .
C2 C 0.33773(12) 0.58687(17) 0.16610(10) 0.0266(4) Uani 1 1 d .
H2 H 0.4048 0.5885 0.1781 0.032 Uiso 1 1 calc R
C3 C 0.28839(13) 0.70896(18) 0.14712(10) 0.0308(4) Uani 1 1 d .
H3 H 0.3215 0.7943 0.1459 0.037 Uiso 1 1 calc R
C4 C 0.19074(13) 0.70705(19) 0.12993(12) 0.0376(5) Uani 1 1 d .
H4 H 0.1567 0.791 0.1166 0.045 Uiso 1 1 calc R
C5 C 0.14264(14) 0.5833(2) 0.13218(13) 0.0442(5) Uani 1 1 d .
H5 H 0.0755 0.5825 0.1206 0.053 Uiso 1 1 calc R
C6 C 0.19155(12) 0.46006(19) 0.15128(11) 0.0337(4) Uani 1 1 d .
H6 H 0.158 0.3753 0.1531 0.04 Uiso 1 1 calc R
C7 C 0.42440(11) 0.27271(17) 0.11584(9) 0.0216(3) Uani 1 1 d .
C8 C 0.41453(12) 0.35193(17) 0.04770(9) 0.0254(4) Uani 1 1 d .
H8 H 0.3711 0.4273 0.0397 0.03 Uiso 1 1 calc R
C9 C 0.46861(12) 0.32017(19) -0.00862(10) 0.0311(4) Uani 1 1 d .
H9 H 0.4623 0.3744 -0.0551 0.037 Uiso 1 1 calc R
C10 C 0.53122(12) 0.2107(2) 0.00245(11) 0.0341(4) Uani 1 1 d .
H10 H 0.5676 0.1893 -0.0365 0.041 Uiso 1 1 calc R
C11 C 0.54142(12) 0.1316(2) 0.07002(11) 0.0336(4) Uani 1 1 d .
H11 H 0.5847 0.056 0.0774 0.04 Uiso 1 1 calc R
C12 C 0.48843(12) 0.16280(18) 0.12696(10) 0.0292(4) Uani 1 1 d .
H12 H 0.4958 0.1091 0.1737 0.035 Uiso 1 1 calc R
C13 C 0.27629(11) 0.15330(16) 0.19399(10) 0.0236(4) Uani 1 1 d .
C14 C 0.22993(12) -0.01556(18) 0.28888(10) 0.0285(4) Uani 1 1 d .
H14 H 0.2407 -0.0928 0.2529 0.034 Uiso 1 1 calc R
C15 C 0.12381(13) 0.0082(2) 0.28009(11) 0.0365(4) Uani 1 1 d .
H15A H 0.0971 0.0299 0.2247 0.044 Uiso 1 1 calc R
H15B H 0.1119 0.0889 0.3125 0.044 Uiso 1 1 calc R
C16 C 0.07500(14) -0.1209(2) 0.30566(13) 0.0464(5) Uani 1 1 d .
H16A H 0.0067 -0.1018 0.3016 0.056 Uiso 1 1 calc R
H16B H 0.082 -0.1992 0.2701 0.056 Uiso 1 1 calc R
C17 C 0.11696(16) -0.1615(2) 0.38933(13) 0.0510(6) Uani 1 1 d .
H17A H 0.1045 -0.0869 0.4255 0.061 Uiso 1 1 calc R
H17B H 0.0863 -0.2478 0.4034 0.061 Uiso 1 1 calc R
C18 C 0.22268(16) -0.1848(2) 0.39860(15) 0.0539(6) Uani 1 1 d .
H18A H 0.2347 -0.2664 0.367 0.065 Uiso 1 1 calc R
H18B H 0.249 -0.2052 0.4543 0.065 Uiso 1 1 calc R
C19 C 0.27246(14) -0.0576(2) 0.37243(12) 0.0414(5) Uani 1 1 d .
H19A H 0.2672 0.0211 0.4082 0.05 Uiso 1 1 calc R
H19B H 0.3404 -0.0787 0.3757 0.05 Uiso 1 1 calc R
C20 C 0.20940(11) 0.14525(17) 0.05572(9) 0.0235(4) Uani 1 1 d .
H20 H 0.2357 0.2415 0.0554 0.028 Uiso 1 1 calc R
C21 C 0.10293(12) 0.1485(2) 0.02534(11) 0.0350(4) Uani 1 1 d .
H21A H 0.0765 0.0545 0.0304 0.042 Uiso 1 1 calc R
H21B H 0.073 0.2131 0.058 0.042 Uiso 1 1 calc R
C22 C 0.07906(14) 0.1946(2) -0.05997(12) 0.0448(5) Uani 1 1 d .
H22A H 0.0098 0.1897 -0.0781 0.054 Uiso 1 1 calc R
H22B H 0.0989 0.2926 -0.0642 0.054 Uiso 1 1 calc R
C23 C 0.12795(15) 0.1038(2) -0.11217(11) 0.0446(5) Uani 1 1 d .
H23A H 0.1016 0.0084 -0.1138 0.054 Uiso 1 1 calc R
H23B H 0.1157 0.1414 -0.1662 0.054 Uiso 1 1 calc R
C24 C 0.23369(13) 0.0983(2) -0.08211(10) 0.0360(4) Uani 1 1 d .
H24A H 0.2611 0.1918 -0.0867 0.043 Uiso 1 1 calc R
H24B H 0.263 0.0334 -0.115 0.043 Uiso 1 1 calc R
C25 C 0.25646(12) 0.05085(18) 0.00318(10) 0.0282(4) Uani 1 1 d .
H25A H 0.3258 0.0521 0.0214 0.034 Uiso 1 1 calc R
H25B H 0.2342 -0.0459 0.0071 0.034 Uiso 1 1 calc R

loop_
_atom_site_aniso_label
_atom_site_aniso_U_11
_atom_site_aniso_U_22
_atom_site_aniso_U_33
_atom_site_aniso_U_23
_atom_site_aniso_U_13
_atom_site_aniso_U_12
S 0.0365(3) 0.0303(3) 0.0265(2) -0.00183(18) 0.00253(19) -0.00186(19)
P 0.0236(2) 0.0176(2) 0.0227(2) 0.00001(16) 0.00594(17) 0.00040(17)
N1 0.0392(9) 0.0252(8) 0.0242(8) 0.0012(6) 0.0049(7) -0.0099(7)
N2 0.0300(8) 0.0235(7) 0.0257(8) 0.0004(6) 0.0064(6) -0.0025(6)
C1 0.0256(8) 0.0202(8) 0.0260(9) -0.0013(7) 0.0084(7) 0.0025(7)
C2 0.0257(9) 0.0244(9) 0.0306(9) -0.0016(7) 0.0078(7) 0.0003(7)
C3 0.0383(10) 0.0196(9) 0.0373(10) -0.0011(7) 0.0143(8) -0.0009(8)
C4 0.0366(10) 0.0251(10) 0.0515(12) 0.0034(9) 0.0092(9) 0.0107(8)
C5 0.0259(10) 0.0315(11) 0.0754(15) -0.0001(10) 0.0096(10) 0.0059(8)
C6 0.0262(9) 0.0231(9) 0.0535(12) -0.0019(8) 0.0116(8) 0.0000(7)
C7 0.0202(8) 0.0209(8) 0.0238(8) -0.0016(7) 0.0044(7) -0.0018(7)
C8 0.0274(9) 0.0217(9) 0.0269(9) 0.0000(7) 0.0047(7) 0.0017(7)
C9 0.0362(10) 0.0321(10) 0.0268(9) 0.0000(8) 0.0104(8) -0.0037(8)
C10 0.0299(10) 0.0426(11) 0.0329(10) -0.0079(8) 0.0143(8) -0.0013(8)
C11 0.0289(9) 0.0357(10) 0.0364(10) -0.0044(8) 0.0066(8) 0.0113(8)
C12 0.0294(9) 0.0296(10) 0.0285(9) 0.0014(7) 0.0048(7) 0.0068(7)
C13 0.0270(9) 0.0178(8) 0.0271(9) 0.0006(7) 0.0080(7) 0.0014(7)
C14 0.0343(10) 0.0224(9) 0.0304(9) 0.0001(7) 0.0104(8) -0.0046(7)
C15 0.0366(10) 0.0401(11) 0.0343(10) 0.0009(9) 0.0102(8) -0.0001(9)
C16 0.0383(11) 0.0514(13) 0.0539(13) -0.0048(10) 0.0201(10) -0.0101(10)
C17 0.0549(14) 0.0471(13) 0.0576(14) 0.0119(11) 0.0276(11) -0.0096(11)
C18 0.0527(13) 0.0458(13) 0.0650(15) 0.0282(11) 0.0157(11) -0.0047(11)
C19 0.0422(11) 0.0399(12) 0.0416(11) 0.0160(9) 0.0060(9) -0.0055(9)
C20 0.0230(8) 0.0208(8) 0.0264(9) 0.0006(7) 0.0041(7) -0.0016(7)
C21 0.0238(9) 0.0360(11) 0.0446(11) 0.0018(9) 0.0049(8) -0.0002(8)
C22 0.0291(10) 0.0482(13) 0.0513(13) 0.0110(10) -0.0080(9) 0.0039(9)
C23 0.0500(12) 0.0451(12) 0.0320(11) 0.0039(9) -0.0105(9) -0.0011(10)
C24 0.0416(11) 0.0397(11) 0.0259(10) -0.0020(8) 0.0037(8) 0.0016(9)
C25 0.0291(9) 0.0264(9) 0.0275(9) -0.0022(7) 0.0011(7) 0.0033(7)

loop_
_atom_type_symbol
_atom_type_description
_atom_type_scat_dispersion_real
_atom_type_scat_dispersion_imag
_atom_type_scat_source
C C 0.0033 0.0016 'International Tables Vol C Tables 4.2.6.8 and 6.1.1.4'
H H 0 0 'International Tables Vol C Tables 4.2.6.8 and 6.1.1.4'
N N 0.0061 0.0033 'International Tables Vol C Tables 4.2.6.8 and 6.1.1.4'
P P 0.1023 0.0942 'International Tables Vol C Tables 4.2.6.8 and 6.1.1.4'
S S 0.1246 0.1234 'International Tables Vol C Tables 4.2.6.8 and 6.1.1.4'

loop_
_geom_angle_atom_site_label_1
_geom_angle_atom_site_label_2
_geom_angle_atom_site_label_3
_geom_angle
C1 P C7 107.22(7)
C1 P C13 108.47(7)
C7 P C13 106.09(7)
C1 P S 112.55(6)
C7 P S 111.17(6)
C13 P S 111.05(6)
C13 N1 C14 123.65(15)
C13 N2 C20 123.76(14)
C6 C1 C2 119.29(15)
C6 C1 P 123.04(13)
C2 C1 P 117.65(12)
C3 C2 C1 120.38(16)
C2 C3 C4 119.93(16)
C5 C4 C3 120.05(17)
C4 C5 C6 120.47(17)
C5 C6 C1 119.87(17)
C8 C7 C12 119.70(15)
C8 C7 P 123.55(12)
C12 C7 P 116.74(12)
C9 C8 C7 119.57(16)
C10 C9 C8 120.43(16)
C9 C10 C11 120.30(15)
C10 C11 C12 119.88(16)
C11 C12 C7 120.12(16)
N2 C13 N1 121.18(15)
N2 C13 P 129.16(12)
N1 C13 P 109.64(12)
N1 C14 C19 108.28(15)
N1 C14 C15 112.30(15)
C19 C14 C15 110.93(14)
C14 C15 C16 110.73(16)
C17 C16 C15 111.21(17)
C18 C17 C16 110.85(17)
C17 C18 C19 111.49(18)
C14 C19 C18 111.49(17)
N2 C20 C21 107.50(13)
N2 C20 C25 111.00(13)
C21 C20 C25 109.41(14)
C22 C21 C20 112.07(15)
C23 C22 C21 111.40(16)
C24 C23 C22 111.07(16)
C23 C24 C25 111.62(15)
C24 C25 C20 111.12(14)

loop_
_geom_bond_atom_site_label_1
_geom_bond_atom_site_label_2
_geom_bond_distance
S P 1.9536(6)
P C1 1.8061(16)
P C7 1.8103(15)
P C13 1.8909(16)
N1 C13 1.361(2)
N1 C14 1.460(2)
N2 C13 1.279(2)
N2 C20 1.460(2)
C1 C6 1.387(2)
C1 C2 1.399(2)
C2 C3 1.380(2)
C3 C4 1.383(3)
C4 C5 1.380(3)
C5 C6 1.386(3)
C7 C8 1.391(2)
C7 C12 1.392(2)
C8 C9 1.389(2)
C9 C10 1.376(3)
C10 C11 1.381(3)
C11 C12 1.386(2)
C14 C19 1.521(3)
C14 C15 1.524(2)
C15 C16 1.530(3)
C16 C17 1.518(3)
C17 C18 1.517(3)
C18 C19 1.527(3)
C20 C21 1.527(2)
C20 C25 1.529(2)
C21 C22 1.522(3)
C22 C23 1.519(3)
C23 C24 1.517(3)
C24 C25 1.525(2)

loop_
_cod_related_entry_id
_cod_related_entry_database
_cod_related_entry_code
1 ChemSpider 30660420
